data_4135469
loop_
_publ_author_name
'Baranets, Sviatoslav'
'Bobev, Svilen'

_publ_section_title
;
 Caught in Action. The Late Rare Earths Thulium and Lutetium Substituting
 Aluminum Atoms in the Structure of Ca14AlBi11
;
_journal_name_full 'Journal of the American Chemical Society'
_journal_paper_doi 10.1021/jacs.0c11026
_journal_year 2020
_chemical_formula_moiety 'Al0.889 Bi11 Ca13.949 Lu0.163'
_chemical_formula_sum 'Al0.89 Bi11 Ca13.95 Lu0.16'
_chemical_formula_weight 2910.26
_space_group_crystal_system tetragonal
_space_group_IT_number 142
_space_group_name_Hall '-I 4bd 2c'
_space_group_name_H-M_alt 'I 41/a c d :2'
_atom_sites_solution_primary dual
_audit_creation_date 2020-07-19
_audit_creation_method
;
Olex2 1.3
(compiled 2020.06.28 svn.raecde09e for OlexSys, GUI svn.r6132)
;
_cell_angle_alpha 90
_cell_angle_beta 90
_cell_angle_gamma 90
_cell_formula_units_Z 8
_cell_length_a 17.0092(12)
_cell_length_b 17.0092(12)
_cell_length_c 22.7001(17)
_cell_measurement_reflns_used 2744
_cell_measurement_temperature 199.99
_cell_measurement_theta_max 28.16
_cell_measurement_theta_min 3.59
_cell_volume 6567.4(8)
_computing_cell_refinement 'SAINT V8.38A (Bruker, 2018)'
_computing_data_reduction 'SAINT V8.38A (Bruker, 2018)'
_computing_molecular_graphics 'Olex2 1.3 (Dolomanov et al., 2009)'
_computing_publication_material 'Olex2 1.3 (Dolomanov et al., 2009)'
_computing_structure_refinement 'SHELXL 2018/3 (Sheldrick, 2015)'
_computing_structure_solution 'SHELXT 2018/2 (Sheldrick, 2018)'
_diffrn_ambient_temperature 199.99
_diffrn_measured_fraction_theta_full 1.000
_diffrn_measured_fraction_theta_max 1.000
_diffrn_measurement_device_type 'Bruker APEX-II CCD'
_diffrn_measurement_method '\f and \w scans'
_diffrn_radiation_type MoK\a
_diffrn_radiation_wavelength 0.71073
_diffrn_reflns_av_R_equivalents 0.1000
_diffrn_reflns_av_unetI/netI 0.0443
_diffrn_reflns_Laue_measured_fraction_full 1.000
_diffrn_reflns_Laue_measured_fraction_max 1.000
_diffrn_reflns_limit_h_max 22
_diffrn_reflns_limit_h_min -17
_diffrn_reflns_limit_k_max 19
_diffrn_reflns_limit_k_min -23
_diffrn_reflns_limit_l_max 31
_diffrn_reflns_limit_l_min -31
_diffrn_reflns_number 40854
_diffrn_reflns_point_group_measured_fraction_full 1.000
_diffrn_reflns_point_group_measured_fraction_max 1.000
_diffrn_reflns_theta_full 25.242
_diffrn_reflns_theta_max 29.581
_diffrn_reflns_theta_min 2.395
_diffrn_source_current 30.0
_diffrn_source_power 1.5
_diffrn_source_voltage 50.0
_diffrn_standards_number 0
_exptl_absorpt_coefficient_mu 61.389
_exptl_absorpt_correction_T_max 0.0983
_exptl_absorpt_correction_T_min 0.0382
_exptl_absorpt_correction_type multi-scan
_exptl_absorpt_process_details
'SADABS-2016/2 (Bruker,2016/2) was used for absorption correction. wR2(int) was 0.1454 before and 0.0794 after correction. The Ratio of minimum to maximum transmission is 0.3886. The \l/2 correction factor is Not present.'
_exptl_crystal_colour black
_exptl_crystal_colour_primary black
_exptl_crystal_density_diffrn 5.887
_exptl_crystal_description block
_exptl_crystal_F_000 9721
_exptl_crystal_size_max 0.111
_exptl_crystal_size_mid 0.082
_exptl_crystal_size_min 0.07
_refine_diff_density_max 1.545
_refine_diff_density_min -1.541
_refine_diff_density_rms 0.383
_refine_ls_extinction_coef 0.0000065(18)
_refine_ls_extinction_expression Fc^*^=kFc[1+0.001xFc^2^\l^3^/sin(2\q)]^-1/4^
_refine_ls_extinction_method 'SHELXL-2018/3 (Sheldrick 2018)'
_refine_ls_goodness_of_fit_ref 1.053
_refine_ls_hydrogen_treatment undef
_refine_ls_matrix_type full
_refine_ls_number_parameters 64
_refine_ls_number_reflns 2317
_refine_ls_number_restraints 0
_refine_ls_restrained_S_all 1.053
_refine_ls_R_factor_all 0.0463
_refine_ls_R_factor_gt 0.0318
_refine_ls_shift/su_max 0.001
_refine_ls_shift/su_mean 0.000
_refine_ls_structure_factor_coef Fsqd
_refine_ls_weighting_details 'w=1/[\s^2^(Fo^2^)+(0.0203P)^2^+76.2637P] where P=(Fo^2^+2Fc^2^)/3'
_refine_ls_weighting_scheme calc
_refine_ls_wR_factor_gt 0.0625
_refine_ls_wR_factor_ref 0.0668
_reflns_Friedel_coverage 0.000
_reflns_number_gt 1867
_reflns_number_total 2317
_reflns_threshold_expression 'I > 2\s(I)'
_cod_data_source_file ja0c11026_si_001.cif
_cod_data_source_block mo_svib1475_0m
_cod_original_cell_volume 6567.4(10)
_cod_original_sg_symbol_H-M 'I 41/a c d'
_cod_database_code 4135469
_shelx_shelxl_version_number 2018/3
_shelx_space_group_comment
;
The symmetry employed for this shelxl refinement is uniquely defined
by the following loop, which should always be used as a source of
symmetry information in preference to the above space-group names.
They are only intended as comments.
;
_shelx_estimated_absorpt_t_max 0.099
_shelx_estimated_absorpt_t_min 0.056
_olex2_refinement_description
;
1. Shared sites
{Al1, Lu2}
{Ca1, Lu1}
2. Uiso/Uaniso restraints and constraints
Uanis(Al1) = Uanis(Lu2)
Uanis(Ca1) = Uanis(Lu1)
3. Others
 Sof(Lu2)=0.25*(1-FVAR(2))
 Sof(Al1)=0.25*FVAR(2)
 Sof(Lu1)=1-FVAR(2)
 Sof(Ca1)=FVAR(2)
;
_olex2_submission_special_instructions 'No special instructions were received'

loop_
_space_group_symop_operation_xyz
'x, y, z'
'-x+1/2, -y, z+1/2'
'-y+1/4, x+3/4, z+1/4'
'y+1/4, -x+1/4, z+3/4'
'-x+1/2, y, -z'
'x, -y, -z+1/2'
'y+1/4, x+3/4, -z+3/4'
'-y+1/4, -x+1/4, -z+1/4'
'x+1/2, y+1/2, z+1/2'
'-x+1, -y+1/2, z+1'
'-y+3/4, x+5/4, z+3/4'
'y+3/4, -x+3/4, z+5/4'
'-x+1, y+1/2, -z+1/2'
'x+1/2, -y+1/2, -z+1'
'y+3/4, x+5/4, -z+5/4'
'-y+3/4, -x+3/4, -z+3/4'
'-x, -y, -z'
'x-1/2, y, -z-1/2'
'y-1/4, -x-3/4, -z-1/4'
'-y-1/4, x-1/4, -z-3/4'
'x-1/2, -y, z'
'-x, y, z-1/2'
'-y-1/4, -x-3/4, z-3/4'
'y-1/4, x-1/4, z-1/4'
'-x+1/2, -y+1/2, -z+1/2'
'x, y+1/2, -z'
'y+1/4, -x-1/4, -z+1/4'
'-y+1/4, x+1/4, -z-1/4'
'x, -y+1/2, z+1/2'
'-x+1/2, y+1/2, z'
'-y+1/4, -x-1/4, z-1/4'
'y+1/4, x+1/4, z+1/4'

loop_
_atom_site_label
_atom_site_type_symbol
_atom_site_fract_x
_atom_site_fract_y
_atom_site_fract_z
_atom_site_U_iso_or_equiv
_atom_site_adp_type
_atom_site_occupancy
_atom_site_site_symmetry_order
_atom_site_calc_flag
_atom_site_refinement_flags_posn
_atom_site_refinement_flags_adp
_atom_site_refinement_flags_occupancy
_atom_site_disorder_assembly
_atom_site_disorder_group
Ca1 Ca 0.04153(10) 0.07426(10) 0.17061(7) 0.0150(6) Uani 0.987(2) 1 d . . P . .
Lu1 Lu 0.04153(10) 0.07426(10) 0.17061(7) 0.0150(6) Uani 0.013(2) 1 d . . P . .
Ca2 Ca 0.02425(12) 0.37863(11) 0.00623(8) 0.0174(4) Uani 1 1 d . . . . .
Ca3 Ca 0.35198(15) 0.000000 0.250000 0.0119(5) Uani 1 2 d S T P . .
Ca4 Ca 0.34029(12) 0.07158(11) 0.09173(7) 0.0170(4) Uani 1 1 d . . . . .
Al1 Al 0.000000 0.250000 0.375000 0.0141(11) Uani 0.889(4) 4 d S T P . .
Lu2 Lu 0.000000 0.250000 0.375000 0.0141(11) Uani 0.111(4) 4 d S T P . .
Bi1 Bi 0.13862(2) 0.38862(2) 0.125000 0.01222(11) Uani 1 2 d S T P . .
Bi2 Bi 0.36016(2) 0.25577(2) 0.05876(2) 0.01533(10) Uani 1 1 d . . . . .
Bi3 Bi 0.13013(2) 0.02713(2) 0.04737(2) 0.01358(10) Uani 1 1 d . . . . .
Bi4 Bi 0.000000 0.250000 0.125000 0.01286(15) Uani 1 4 d S T P . .

loop_
_atom_site_aniso_label
_atom_site_aniso_U_11
_atom_site_aniso_U_22
_atom_site_aniso_U_33
_atom_site_aniso_U_23
_atom_site_aniso_U_13
_atom_site_aniso_U_12
Ca1 0.0146(11) 0.0139(11) 0.0164(8) 0.0015(6) 0.0015(6) 0.0014(7)
Lu1 0.0146(11) 0.0139(11) 0.0164(8) 0.0015(6) 0.0015(6) 0.0014(7)
Ca2 0.0145(10) 0.0168(10) 0.0210(7) -0.0011(7) 0.0024(7) 0.0033(8)
Ca3 0.0097(13) 0.0129(13) 0.0131(9) 0.0009(9) 0.000 0.000
Ca4 0.0232(11) 0.0128(10) 0.0151(7) 0.0010(6) 0.0031(7) 0.0015(8)
Al1 0.0144(14) 0.0144(14) 0.0135(14) 0.000 0.000 0.000
Lu2 0.0144(14) 0.0144(14) 0.0135(14) 0.000 0.000 0.000
Bi1 0.01121(16) 0.01121(16) 0.01423(18) 0.00004(11) -0.00004(11) -0.00054(18)
Bi2 0.0144(2) 0.01226(19) 0.01936(15) 0.00193(12) 0.00060(12) -0.00167(14)
Bi3 0.01571(19) 0.01196(18) 0.01307(13) -0.00042(11) 0.00096(11) 0.00257(14)
Bi4 0.0116(2) 0.0116(2) 0.0154(2) 0.000 0.000 0.0016(3)

loop_
_atom_type_symbol
_atom_type_description
_atom_type_scat_dispersion_real
_atom_type_scat_dispersion_imag
_atom_type_scat_source
Al Al 0.0645 0.0514 'International Tables Vol C Tables 4.2.6.8 and 6.1.1.4'
Bi Bi -4.1077 10.2566 'International Tables Vol C Tables 4.2.6.8 and 6.1.1.4'
Ca Ca 0.2262 0.3064 'International Tables Vol C Tables 4.2.6.8 and 6.1.1.4'
Lu Lu -0.4720 5.8584 'International Tables Vol C Tables 4.2.6.8 and 6.1.1.4'

loop_
_exptl_crystal_face_index_h
_exptl_crystal_face_index_k
_exptl_crystal_face_index_l
_exptl_crystal_face_perp_dist
-3.00 1.00 4.00 0.0430
3.00 -1.00 -4.00 0.0560
-3.00 0.00 -5.00 0.0300
-1.00 1.00 6.00 0.0450
4.00 2.00 -3.00 0.0670
-4.00 -1.00 -3.00 0.0200
-5.00 -2.00 2.00 0.0370
0.00 -4.00 3.00 0.0360
0.00 4.00 -3.00 0.0400
2.00 3.00 1.00 0.0460
0.00 1.00 0.00 0.0330
1.00 1.00 2.00 0.0350
1.00 -1.00 2.00 0.0330
-2.00 -2.00 -3.00 0.0200
0.00 -3.00 1.00 0.0270
5.00 -1.00 0.00 0.0450

loop_
_geom_angle_atom_site_label_1
_geom_angle_atom_site_label_2
_geom_angle_atom_site_label_3
_geom_angle
_geom_angle_site_symmetry_1
_geom_angle_site_symmetry_3
_geom_angle_publ_flag
Ca1 Ca1 Ca2 62.68(5) 8 10_454 ?
Ca1 Ca1 Ca2 104.92(4) 8 8 ?
Ca1 Ca1 Ca2 60.37(5) 8 15_444 ?
Ca1 Ca1 Ca3 158.98(3) 8 18_556 ?
Ca2 Ca1 Ca2 93.05(5) 10_454 8 ?
Ca2 Ca1 Ca2 108.49(6) 10_454 15_444 ?
Ca2 Ca1 Ca2 65.03(5) 15_444 8 ?
Ca3 Ca1 Ca2 56.56(4) 18_556 8 ?
Ca3 Ca1 Ca2 105.43(5) 18_556 10_454 ?
Ca3 Ca1 Ca2 112.53(5) 18_556 15_444 ?
Ca4 Ca1 Ca1 92.02(4) 8 8 ?
Ca4 Ca1 Ca2 116.13(6) 8 15_444 ?
Ca4 Ca1 Ca2 159.46(6) 8 8 ?
Ca4 Ca1 Ca2 105.18(5) 8 10_454 ?
Ca4 Ca1 Ca3 108.30(5) 8 18_556 ?
Bi1 Ca1 Ca1 105.65(4) 10_454 8 ?
Bi1 Ca1 Ca2 107.87(5) 10_454 15_444 ?
Bi1 Ca1 Ca2 53.49(4) 10_454 10_454 ?
Bi1 Ca1 Ca2 50.83(4) 10_454 8 ?
Bi1 Ca1 Ca3 55.88(3) 10_454 18_556 ?
Bi1 Ca1 Ca4 135.70(6) 10_454 8 ?
Bi2 Ca1 Ca1 142.58(5) 8 8 ?
Bi2 Ca1 Ca1 123.29(7) 3_545 8 ?
Bi2 Ca1 Ca2 111.15(5) 8 8 ?
Bi2 Ca1 Ca2 49.02(3) 3_545 8 ?
Bi2 Ca1 Ca2 62.94(4) 3_545 15_444 ?
Bi2 Ca1 Ca2 146.45(5) 8 15_444 ?
Bi2 Ca1 Ca2 141.91(6) 3_545 10_454 ?
Bi2 Ca1 Ca2 104.97(5) 8 10_454 ?
Bi2 Ca1 Ca3 54.60(3) 8 18_556 ?
Bi2 Ca1 Ca3 54.47(3) 3_545 18_556 ?
Bi2 Ca1 Ca4 111.76(5) 3_545 8 ?
Bi2 Ca1 Ca4 55.45(4) 8 8 ?
Bi2 Ca1 Bi1 92.09(4) 3_545 10_454 ?
Bi2 Ca1 Bi1 90.00(4) 8 10_454 ?
Bi2 Ca1 Bi2 88.94(4) 8 3_545 ?
Bi2 Ca1 Bi3 90.04(4) 8 . ?
Bi3 Ca1 Ca1 54.27(4) 8 8 ?
Bi3 Ca1 Ca1 53.92(3) . 8 ?
Bi3 Ca1 Ca2 115.28(5) 8 10_454 ?
Bi3 Ca1 Ca2 114.58(5) 8 8 ?
Bi3 Ca1 Ca2 112.70(5) . 15_444 ?
Bi3 Ca1 Ca2 143.27(5) . 8 ?
Bi3 Ca1 Ca2 51.52(4) . 10_454 ?
Bi3 Ca1 Ca2 50.61(4) 8 15_444 ?
Bi3 Ca1 Ca3 134.01(5) . 18_556 ?
Bi3 Ca1 Ca3 139.02(5) 8 18_556 ?
Bi3 Ca1 Ca4 56.89(4) . 8 ?
Bi3 Ca1 Ca4 66.20(5) 8 8 ?
Bi3 Ca1 Bi1 101.90(4) . 10_454 ?
Bi3 Ca1 Bi1 154.63(6) 8 10_454 ?
Bi3 Ca1 Bi2 115.37(5) 8 8 ?
Bi3 Ca1 Bi2 88.55(4) 8 3_545 ?
Bi3 Ca1 Bi2 165.97(6) . 3_545 ?
Bi3 Ca1 Bi3 79.25(4) 8 . ?
Bi4 Ca1 Ca1 53.73(3) . 8 ?
Bi4 Ca1 Ca2 55.82(4) . 15_444 ?
Bi4 Ca1 Ca2 54.03(4) . 8 ?
Bi4 Ca1 Ca2 56.85(4) . 10_454 ?
Bi4 Ca1 Ca3 105.42(5) . 18_556 ?
Bi4 Ca1 Ca4 145.22(6) . 8 ?
Bi4 Ca1 Bi1 61.34(3) . 10_454 ?
Bi4 Ca1 Bi2 151.19(6) . 8 ?
Bi4 Ca1 Bi2 94.58(5) . 3_545 ?
Bi4 Ca1 Bi3 93.05(4) . . ?
Bi4 Ca1 Bi3 93.32(5) . 8 ?
Ca1 Ca2 Ca1 95.76(5) 15_444 8 ?
Ca1 Ca2 Ca1 56.96(5) 10_454 15_444 ?
Ca1 Ca2 Ca1 86.60(5) 10_454 8 ?
Ca3 Ca2 Ca1 151.56(6) 27_565 15_444 ?
Ca3 Ca2 Ca1 107.29(5) 27_565 10_454 ?
Ca3 Ca2 Ca1 57.63(5) 27_565 8 ?
Ca3 Ca2 Ca4 138.88(6) 27_565 14_454 ?
Ca3 Ca2 Bi2 138.52(6) 27_565 14_454 ?
Ca4 Ca2 Ca1 105.27(6) 14_454 10_454 ?
Ca4 Ca2 Ca1 69.12(5) 14_454 15_444 ?
Ca4 Ca2 Ca1 149.01(6) 14_454 8 ?
Al1 Ca2 Ca1 91.15(5) 29_554 15_444 ?
Al1 Ca2 Ca1 88.82(5) 29_554 8 ?
Al1 Ca2 Ca1 147.02(6) 29_554 10_454 ?
Al1 Ca2 Ca3 97.55(5) 29_554 27_565 ?
Al1 Ca2 Ca4 65.50(4) 29_554 14_454 ?
Al1 Ca2 Bi2 43.31(2) 29_554 14_454 ?
Bi1 Ca2 Ca1 50.12(3) . 8 ?
Bi1 Ca2 Ca1 100.18(5) . 15_444 ?
Bi1 Ca2 Ca1 52.72(4) . 10_454 ?
Bi1 Ca2 Ca3 56.19(3) . 27_565 ?
Bi1 Ca2 Ca4 155.82(6) . 14_454 ?
Bi1 Ca2 Al1 138.04(6) . 29_554 ?
Bi1 Ca2 Bi2 139.02(6) . 14_454 ?
Bi1 Ca2 Bi3 86.63(5) . 26 ?
Bi1 Ca2 Bi4 58.43(3) . . ?
Bi2 Ca2 Ca1 100.61(5) 14_454 8 ?
Bi2 Ca2 Ca1 48.83(3) 14_454 15_444 ?
Bi2 Ca2 Ca1 50.43(4) 5 8 ?
Bi2 Ca2 Ca1 136.97(6) 5 10_454 ?
Bi2 Ca2 Ca1 117.43(6) 5 15_444 ?
Bi2 Ca2 Ca1 105.77(5) 14_454 10_454 ?
Bi2 Ca2 Ca3 55.38(4) 5 27_565 ?
Bi2 Ca2 Ca4 48.87(4) 14_454 14_454 ?
Bi2 Ca2 Ca4 111.46(5) 5 14_454 ?
Bi2 Ca2 Al1 47.18(2) 5 29_554 ?
Bi2 Ca2 Bi1 92.71(5) 5 . ?
Bi2 Ca2 Bi2 83.30(4) 5 14_454 ?
Bi2 Ca2 Bi3 89.70(5) 5 26 ?
Bi2 Ca2 Bi4 91.10(5) 5 . ?
Bi3 Ca2 Ca1 109.99(5) 26 10_454 ?
Bi3 Ca2 Ca1 136.64(6) 10_454 8 ?
Bi3 Ca2 Ca1 151.37(6) 26 15_444 ?
Bi3 Ca2 Ca1 109.51(6) 26 8 ?
Bi3 Ca2 Ca1 52.93(4) 10_454 10_454 ?
Bi3 Ca2 Ca1 51.65(4) 10_454 15_444 ?
Bi3 Ca2 Ca3 141.37(7) 10_454 27_565 ?
Bi3 Ca2 Ca3 51.95(4) 26 27_565 ?
Bi3 Ca2 Ca4 93.46(5) 26 14_454 ?
Bi3 Ca2 Ca4 53.62(4) 10_454 14_454 ?
Bi3 Ca2 Al1 115.81(5) 10_454 29_554 ?
Bi3 Ca2 Al1 102.32(4) 26 29_554 ?
Bi3 Ca2 Bi1 102.51(5) 10_454 . ?
Bi3 Ca2 Bi2 162.45(7) 10_454 5 ?
Bi3 Ca2 Bi2 79.48(4) 10_454 14_454 ?
Bi3 Ca2 Bi2 133.89(5) 26 14_454 ?
Bi3 Ca2 Bi3 99.76(5) 10_454 26 ?
Bi3 Ca2 Bi4 89.52(4) 10_454 . ?
Bi3 Ca2 Bi4 145.05(6) 26 . ?
Bi4 Ca2 Ca1 48.61(3) . 8 ?
Bi4 Ca2 Ca1 50.91(3) . 10_454 ?
Bi4 Ca2 Ca1 50.07(3) . 15_444 ?
Bi4 Ca2 Ca3 101.49(5) . 27_565 ?
Bi4 Ca2 Ca4 118.49(6) . 14_454 ?
Bi4 Ca2 Al1 103.68(5) . 29_554 ?
Bi4 Ca2 Bi2 80.82(4) . 14_454 ?
Ca1 Ca3 Ca1 68.64(7) 18_656 21_655 ?
Ca2 Ca3 Ca1 65.81(4) 20_656 21_655 ?
Ca2 Ca3 Ca1 65.81(4) 23_666 18_656 ?
Ca2 Ca3 Ca1 105.58(6) 20_656 18_656 ?
Ca2 Ca3 Ca1 105.58(6) 23_666 21_655 ?
Ca2 Ca3 Ca2 170.19(9) 23_666 20_656 ?
Ca4 Ca3 Ca1 112.10(6) 6 21_655 ?
Ca4 Ca3 Ca1 73.16(4) . 21_655 ?
Ca4 Ca3 Ca1 112.10(6) . 18_656 ?
Ca4 Ca3 Ca1 73.16(4) 6 18_656 ?
Ca4 Ca3 Ca2 106.79(4) . 20_656 ?
Ca4 Ca3 Ca2 73.74(4) 6 20_656 ?
Ca4 Ca3 Ca2 106.79(4) 6 23_666 ?
Ca4 Ca3 Ca2 73.74(4) . 23_666 ?
Ca4 Ca3 Ca4 174.00(10) . 6 ?
Bi1 Ca3 Ca1 53.01(3) 25 18_656 ?
Bi1 Ca3 Ca1 121.63(7) 20_656 18_656 ?
Bi1 Ca3 Ca1 53.01(3) 20_656 21_655 ?
Bi1 Ca3 Ca1 121.63(7) 25 21_655 ?
Bi1 Ca3 Ca2 125.36(3) 25 20_656 ?
Bi1 Ca3 Ca2 125.36(3) 20_656 23_666 ?
Bi1 Ca3 Ca2 54.07(3) 20_656 20_656 ?
Bi1 Ca3 Ca2 54.07(3) 25 23_666 ?
Bi1 Ca3 Ca4 52.73(3) 25 6 ?
Bi1 Ca3 Ca4 127.62(3) 25 . ?
Bi1 Ca3 Ca4 52.74(3) 20_656 . ?
Bi1 Ca3 Ca4 127.62(3) 20_656 6 ?
Bi1 Ca3 Bi1 174.64(8) 25 20_656 ?
Bi2 Ca3 Ca1 53.43(4) 20_656 18_656 ?
Bi2 Ca3 Ca1 53.43(4) 23_666 21_655 ?
Bi2 Ca3 Ca1 53.02(4) 20_656 21_655 ?
Bi2 Ca3 Ca1 53.02(4) 23_666 18_656 ?
Bi2 Ca3 Ca2 118.83(6) 20_656 20_656 ?
Bi2 Ca3 Ca2 118.83(6) 23_666 23_666 ?
Bi2 Ca3 Ca2 52.69(3) 23_666 20_656 ?
Bi2 Ca3 Ca2 52.69(3) 20_656 23_666 ?
Bi2 Ca3 Ca4 126.57(6) 20_656 6 ?
Bi2 Ca3 Ca4 58.68(3) 20_656 . ?
Bi2 Ca3 Ca4 58.68(3) 23_666 6 ?
Bi2 Ca3 Ca4 126.57(6) 23_666 . ?
Bi2 Ca3 Bi1 86.87(3) 23_666 25 ?
Bi2 Ca3 Bi1 86.87(3) 20_656 20_656 ?
Bi2 Ca3 Bi1 89.24(3) 23_666 20_656 ?
Bi2 Ca3 Bi1 89.24(3) 20_656 25 ?
Bi2 Ca3 Bi2 87.10(6) 20_656 23_666 ?
Bi3 Ca3 Ca1 128.39(3) 8 21_655 ?
Bi3 Ca3 Ca1 121.23(3) 8 18_656 ?
Bi3 Ca3 Ca1 121.23(3) 3_545 21_655 ?
Bi3 Ca3 Ca1 128.39(3) 3_545 18_656 ?
Bi3 Ca3 Ca2 55.51(3) 8 23_666 ?
Bi3 Ca3 Ca2 55.51(3) 3_545 20_656 ?
Bi3 Ca3 Ca2 133.17(6) 3_545 23_666 ?
Bi3 Ca3 Ca2 133.17(6) 8 20_656 ?
Bi3 Ca3 Ca4 55.89(3) 8 . ?
Bi3 Ca3 Ca4 119.25(6) 8 6 ?
Bi3 Ca3 Ca4 55.89(3) 3_545 6 ?
Bi3 Ca3 Ca4 119.25(6) 3_545 . ?
Bi3 Ca3 Bi1 87.57(3) 8 25 ?
Bi3 Ca3 Bi1 96.13(3) 3_545 25 ?
Bi3 Ca3 Bi1 87.57(3) 3_545 20_656 ?
Bi3 Ca3 Bi1 96.13(3) 8 20_656 ?
Bi3 Ca3 Bi2 90.318(9) 8 20_656 ?
Bi3 Ca3 Bi2 173.90(3) 3_545 20_656 ?
Bi3 Ca3 Bi2 173.90(3) 8 23_666 ?
Bi3 Ca3 Bi2 90.318(9) 3_545 23_666 ?
Bi3 Ca3 Bi3 92.77(7) 3_545 8 ?
Ca1 Ca4 Ca2 115.42(6) 8 14_554 ?
Ca1 Ca4 Ca3 108.49(6) 8 . ?
Ca1 Ca4 Ca3 97.99(6) 8 4_554 ?
Ca1 Ca4 Ca4 86.72(4) 8 8 ?
Ca1 Ca4 Bi3 51.97(4) 8 . ?
Ca2 Ca4 Ca4 150.62(5) 14_554 8 ?
Ca3 Ca4 Ca2 124.22(7) . 14_554 ?
Ca3 Ca4 Ca2 99.98(5) 4_554 14_554 ?
Ca3 Ca4 Ca3 106.33(5) . 4_554 ?
Ca3 Ca4 Ca4 55.81(4) 4_554 8 ?
Ca3 Ca4 Ca4 58.75(5) . 8 ?
Bi1 Ca4 Ca1 135.98(7) 20_656 8 ?
Bi1 Ca4 Ca2 104.60(6) 20_656 14_554 ?
Bi1 Ca4 Ca3 57.52(3) 20_656 . ?
Bi1 Ca4 Ca3 56.05(4) 20_656 4_554 ?
Bi1 Ca4 Ca4 49.60(4) 20_656 8 ?
Bi1 Ca4 Bi2 86.95(4) 20_656 20_656 ?
Bi1 Ca4 Bi2 167.62(7) 20_656 . ?
Bi1 Ca4 Bi3 89.20(5) 20_656 5 ?
Bi1 Ca4 Bi3 88.54(5) 20_656 . ?
Bi1 Ca4 Bi3 97.37(5) 20_656 8 ?
Bi2 Ca4 Ca1 56.32(4) . 8 ?
Bi2 Ca4 Ca1 120.04(6) 20_656 8 ?
Bi2 Ca4 Ca2 65.03(4) . 14_554 ?
Bi2 Ca4 Ca2 74.38(5) 20_656 14_554 ?
Bi2 Ca4 Ca3 54.12(4) 20_656 . ?
Bi2 Ca4 Ca3 140.50(6) 20_656 4_554 ?
Bi2 Ca4 Ca3 121.54(5) . . ?
Bi2 Ca4 Ca3 130.22(5) . 4_554 ?
Bi2 Ca4 Ca4 112.41(5) 20_656 8 ?
Bi2 Ca4 Ca4 142.19(4) . 8 ?
Bi2 Ca4 Bi2 83.71(5) . 20_656 ?
Bi2 Ca4 Bi3 89.11(4) . 5 ?
Bi2 Ca4 Bi3 155.42(5) 20_656 . ?
Bi2 Ca4 Bi3 89.92(5) . 8 ?
Bi2 Ca4 Bi3 103.30(5) . . ?
Bi3 Ca4 Ca1 55.86(4) 8 8 ?
Bi3 Ca4 Ca1 100.97(5) 5 8 ?
Bi3 Ca4 Ca2 51.98(4) 5 14_554 ?
Bi3 Ca4 Ca2 148.80(7) 8 14_554 ?
Bi3 Ca4 Ca2 130.05(5) . 14_554 ?
Bi3 Ca4 Ca3 145.81(6) 5 . ?
Bi3 Ca4 Ca3 110.69(5) 8 4_554 ?
Bi3 Ca4 Ca3 48.70(3) . 4_554 ?
Bi3 Ca4 Ca3 51.47(3) 5 4_554 ?
Bi3 Ca4 Ca3 103.69(6) . . ?
Bi3 Ca4 Ca3 52.63(4) 8 . ?
Bi3 Ca4 Ca4 59.46(4) 8 8 ?
Bi3 Ca4 Ca4 48.91(4) . 8 ?
Bi3 Ca4 Ca4 107.27(7) 5 8 ?
Bi3 Ca4 Bi2 123.07(6) 5 20_656 ?
Bi3 Ca4 Bi2 85.11(4) 8 20_656 ?
Bi3 Ca4 Bi3 80.98(4) 5 . ?
Bi3 Ca4 Bi3 151.47(7) 5 8 ?
Bi3 Ca4 Bi3 71.52(4) 8 . ?
Ca2 Al1 Ca2 129.91(4) 8 22_556 ?
Ca2 Al1 Ca2 73.55(6) 22_556 29 ?
Ca2 Al1 Ca2 129.91(4) 8 29 ?
Ca2 Al1 Ca2 73.55(6) 8 15_444 ?
Ca2 Al1 Ca2 129.91(4) 29 15_444 ?
Ca2 Al1 Ca2 129.91(4) 22_556 15_444 ?
Bi2 Al1 Ca2 86.25(3) 12_454 22_556 ?
Bi2 Al1 Ca2 71.72(3) 3_545 15_444 ?
Bi2 Al1 Ca2 71.72(3) 25 22_556 ?
Bi2 Al1 Ca2 57.19(3) 18_556 22_556 ?
Bi2 Al1 Ca2 57.19(3) 12_454 15_444 ?
Bi2 Al1 Ca2 57.19(3) 3_545 8 ?
Bi2 Al1 Ca2 157.05(3) 3_545 22_556 ?
Bi2 Al1 Ca2 157.05(3) 25 8 ?
Bi2 Al1 Ca2 86.25(3) 25 15_444 ?
Bi2 Al1 Ca2 71.72(3) 12_454 8 ?
Bi2 Al1 Ca2 157.05(3) 18_556 15_444 ?
Bi2 Al1 Ca2 71.72(3) 18_556 29 ?
Bi2 Al1 Ca2 86.25(3) 18_556 8 ?
Bi2 Al1 Ca2 57.19(3) 25 29 ?
Bi2 Al1 Ca2 157.05(3) 12_454 29 ?
Bi2 Al1 Ca2 86.25(3) 3_545 29 ?
Bi2 Al1 Bi2 106.569(7) 25 12_454 ?
Bi2 Al1 Bi2 106.569(7) 12_454 18_556 ?
Bi2 Al1 Bi2 115.446(14) 25 18_556 ?
Bi2 Al1 Bi2 115.446(14) 3_545 12_454 ?
Bi2 Al1 Bi2 106.569(7) 3_545 18_556 ?
Bi2 Al1 Bi2 106.569(7) 3_545 25 ?
Ca1 Bi1 Ca1 117.06(6) 8 10_454 ?
Ca1 Bi1 Ca2 79.05(4) 8 . ?
Ca1 Bi1 Ca2 73.79(4) 8 15_444 ?
Ca1 Bi1 Ca2 79.05(4) 10_454 15_444 ?
Ca1 Bi1 Ca2 73.79(4) 10_454 . ?
Ca1 Bi1 Ca3 71.11(5) 10_454 25 ?
Ca1 Bi1 Ca3 140.15(3) 10_454 27_565 ?
Ca1 Bi1 Ca3 71.11(5) 8 27_565 ?
Ca1 Bi1 Ca3 140.15(3) 8 25 ?
Ca1 Bi1 Bi4 58.53(3) 8 . ?
Ca1 Bi1 Bi4 58.53(3) 10_454 . ?
Ca2 Bi1 Ca2 126.60(7) 15_444 . ?
Ca2 Bi1 Ca3 136.76(5) . 25 ?
Ca2 Bi1 Ca3 69.74(3) 15_444 25 ?
Ca2 Bi1 Ca3 69.74(3) . 27_565 ?
Ca2 Bi1 Ca3 136.76(5) 15_444 27_565 ?
Ca2 Bi1 Bi4 63.30(3) 15_444 . ?
Ca2 Bi1 Bi4 63.30(3) . . ?
Ca3 Bi1 Ca3 129.67(7) 25 27_565 ?
Ca4 Bi1 Ca1 143.42(4) 30 8 ?
Ca4 Bi1 Ca1 143.42(4) 27_565 10_454 ?
Ca4 Bi1 Ca1 89.55(5) 30 10_454 ?
Ca4 Bi1 Ca1 89.55(5) 27_565 8 ?
Ca4 Bi1 Ca2 85.67(5) 27_565 15_444 ?
Ca4 Bi1 Ca2 85.67(5) 30 . ?
Ca4 Bi1 Ca2 139.45(4) 30 15_444 ?
Ca4 Bi1 Ca2 139.45(4) 27_565 . ?
Ca4 Bi1 Ca3 69.75(3) 27_565 27_565 ?
Ca4 Bi1 Ca3 72.45(5) 27_565 25 ?
Ca4 Bi1 Ca3 69.75(3) 30 25 ?
Ca4 Bi1 Ca3 72.45(5) 30 27_565 ?
Ca4 Bi1 Ca4 80.79(7) 27_565 30 ?
Ca4 Bi1 Bi4 139.60(4) 30 . ?
Ca4 Bi1 Bi4 139.60(4) 27_565 . ?
Bi4 Bi1 Ca3 115.17(3) . 25 ?
Bi4 Bi1 Ca3 115.17(3) . 27_565 ?
Ca1 Bi2 Ca1 84.18(4) 8 4_554 ?
Ca1 Bi2 Ca2 68.24(4) 4_554 14_554 ?
Ca1 Bi2 Ca2 126.62(4) 8 14_554 ?
Ca1 Bi2 Ca3 72.38(4) 8 27_565 ?
Ca1 Bi2 Ca3 72.10(4) 4_554 27_565 ?
Ca1 Bi2 Ca4 84.97(4) 8 27_565 ?
Ca1 Bi2 Ca4 139.28(4) 4_554 27_565 ?
Ca2 Bi2 Ca1 143.99(5) 5 8 ?
Ca2 Bi2 Ca1 80.55(4) 5 4_554 ?
Ca2 Bi2 Ca2 76.73(5) 5 14_554 ?
Ca2 Bi2 Ca3 71.93(4) 5 27_565 ?
Ca2 Bi2 Ca4 142.73(5) 5 . ?
Ca2 Bi2 Ca4 85.71(5) 5 27_565 ?
Ca3 Bi2 Ca2 132.51(3) 27_565 14_554 ?
Ca3 Bi2 Ca4 67.21(4) 27_565 27_565 ?
Ca4 Bi2 Ca1 68.23(5) . 8 ?
Ca4 Bi2 Ca1 87.96(4) . 4_554 ?
Ca4 Bi2 Ca2 66.10(4) . 14_554 ?
Ca4 Bi2 Ca2 144.36(4) 27_565 14_554 ?
Ca4 Bi2 Ca3 137.30(5) . 27_565 ?
Ca4 Bi2 Ca4 123.494(18) . 27_565 ?
Al1 Bi2 Ca1 136.46(3) 25 8 ?
Al1 Bi2 Ca1 131.02(3) 25 4_554 ?
Al1 Bi2 Ca2 75.64(3) 25 5 ?
Al1 Bi2 Ca2 64.96(3) 25 14_554 ?
Al1 Bi2 Ca3 135.46(3) 25 27_565 ?
Al1 Bi2 Ca4 86.04(4) 25 . ?
Al1 Bi2 Ca4 80.83(3) 25 27_565 ?
Ca1 Bi3 Ca1 71.82(5) 8 . ?
Ca1 Bi3 Ca2 104.40(5) . 26_545 ?
Ca1 Bi3 Ca2 157.89(5) 8 26_545 ?
Ca1 Bi3 Ca4 67.25(5) . 8 ?
Ca1 Bi3 Ca4 99.10(4) . . ?
Ca1 Bi3 Ca4 61.83(4) 8 . ?
Ca1 Bi3 Ca4 87.71(4) 8 5 ?
Ca1 Bi3 Ca4 146.56(5) . 5 ?
Ca1 Bi3 Ca4 109.96(5) 8 8 ?
Ca2 Bi3 Ca1 77.73(5) 10_454 8 ?
Ca2 Bi3 Ca1 75.55(4) 10_454 . ?
Ca2 Bi3 Ca2 80.24(5) 10_454 26_545 ?
Ca2 Bi3 Ca4 139.29(5) 26_545 . ?
Ca2 Bi3 Ca4 138.42(5) 10_454 . ?
Ca2 Bi3 Ca4 74.41(5) 10_454 5 ?
Ca2 Bi3 Ca4 136.30(5) 10_454 8 ?
Ca3 Bi3 Ca1 138.73(4) 4_554 . ?
Ca3 Bi3 Ca1 125.11(5) 4_554 8 ?
Ca3 Bi3 Ca2 140.25(3) 4_554 10_454 ?
Ca3 Bi3 Ca2 72.54(4) 4_554 26_545 ?
Ca3 Bi3 Ca4 74.70(4) 4_554 5 ?
Ca3 Bi3 Ca4 71.48(4) 4_554 8 ?
Ca3 Bi3 Ca4 67.87(4) 4_554 . ?
Ca4 Bi3 Ca2 87.40(5) 8 26_545 ?
Ca4 Bi3 Ca2 84.62(5) 5 26_545 ?
Ca4 Bi3 Ca4 71.63(6) 8 . ?
Ca4 Bi3 Ca4 93.73(4) 5 . ?
Ca4 Bi3 Ca4 146.11(5) 5 8 ?
Ca1 Bi4 Ca1 142.74(5) . 10_454 ?
Ca1 Bi4 Ca1 72.55(6) . 8 ?
Ca1 Bi4 Ca1 142.74(5) 15_444 8 ?
Ca1 Bi4 Ca1 72.55(6) 15_444 10_454 ?
Ca1 Bi4 Ca1 120.26(6) . 15_444 ?
Ca1 Bi4 Ca1 120.26(6) 10_454 8 ?
Ca1 Bi4 Ca2 77.36(4) 8 . ?
Ca1 Bi4 Ca2 77.37(4) . 8 ?
Ca1 Bi4 Ca2 142.91(4) . . ?
Ca1 Bi4 Ca2 74.11(4) . 15_444 ?
Ca1 Bi4 Ca2 74.11(4) 10_454 8 ?
Ca1 Bi4 Ca2 142.91(4) 15_444 15_444 ?
Ca1 Bi4 Ca2 72.24(4) 10_454 . ?
Ca1 Bi4 Ca2 77.37(4) 10_454 15_444 ?
Ca1 Bi4 Ca2 72.24(4) 15_444 8 ?
Ca1 Bi4 Ca2 72.24(4) 8 15_444 ?
Ca1 Bi4 Ca2 142.91(4) 8 8 ?
Ca1 Bi4 Ca2 77.37(4) 15_444 10_454 ?
Ca1 Bi4 Ca2 74.11(4) 15_444 . ?
Ca1 Bi4 Ca2 142.91(4) 10_454 10_454 ?
Ca1 Bi4 Ca2 74.11(4) 8 10_454 ?
Ca1 Bi4 Ca2 72.24(4) . 10_454 ?
Ca1 Bi4 Bi1 119.87(3) . . ?
Ca1 Bi4 Bi1 60.13(3) 8 . ?
Ca1 Bi4 Bi1 119.87(3) 8 10_454 ?
Ca1 Bi4 Bi1 119.87(3) 15_444 . ?
Ca1 Bi4 Bi1 119.87(3) 10_454 10_454 ?
Ca1 Bi4 Bi1 60.13(3) . 10_454 ?
Ca1 Bi4 Bi1 60.13(3) 15_444 10_454 ?
Ca1 Bi4 Bi1 60.13(3) 10_454 . ?
Ca2 Bi4 Ca2 79.10(6) 15_444 8 ?
Ca2 Bi4 Ca2 137.92(6) 8 . ?
Ca2 Bi4 Ca2 137.92(6) 15_444 10_454 ?
Ca2 Bi4 Ca2 116.54(6) 15_444 . ?
Ca2 Bi4 Ca2 79.10(6) 10_454 . ?
Ca2 Bi4 Ca2 116.54(6) 10_454 8 ?
Bi1 Bi4 Ca2 58.27(3) 10_454 8 ?
Bi1 Bi4 Ca2 58.27(3) . . ?
Bi1 Bi4 Ca2 121.73(3) 10_454 . ?
Bi1 Bi4 Ca2 121.73(3) . 8 ?
Bi1 Bi4 Ca2 58.27(3) . 15_444 ?
Bi1 Bi4 Ca2 121.73(3) 10_454 15_444 ?
Bi1 Bi4 Ca2 58.27(3) 10_454 10_454 ?
Bi1 Bi4 Ca2 121.73(3) . 10_454 ?
Bi1 Bi4 Bi1 180.0 10_454 . ?

loop_
_geom_bond_atom_site_label_1
_geom_bond_atom_site_label_2
_geom_bond_distance
_geom_bond_site_symmetry_2
_geom_bond_publ_flag
Ca1 Ca1 3.835(3) 8 ?
Ca1 Ca2 4.065(3) 15_444 ?
Ca1 Ca2 4.216(3) 8 ?
Ca1 Ca2 3.977(2) 10_454 ?
Ca1 Ca3 3.903(3) 18_556 ?
Ca1 Ca4 3.652(3) 8 ?
Ca1 Bi1 3.2954(18) 10_454 ?
Ca1 Bi2 3.2946(16) 3_545 ?
Ca1 Bi2 3.2720(18) 8 ?
Ca1 Bi3 3.2625(18) 8 ?
Ca1 Bi3 3.2772(16) . ?
Ca1 Bi4 3.2413(18) . ?
Ca2 Ca3 3.857(2) 27_565 ?
Ca2 Ca4 3.931(3) 14_454 ?
Ca2 Al1 3.7190(18) 29_554 ?
Ca2 Bi1 3.3290(19) . ?
Ca2 Bi2 3.2264(19) 5 ?
Ca2 Bi2 3.898(2) 14_454 ?
Ca2 Bi3 3.332(2) 26 ?
Ca2 Bi3 3.215(2) 10_454 ?
Ca2 Bi4 3.4965(18) . ?
Ca3 Ca4 3.7986(16) 6 ?
Ca3 Ca4 3.7986(16) . ?
Ca3 Bi1 3.4155(3) 25 ?
Ca3 Bi1 3.4155(3) 20_656 ?
Ca3 Bi2 3.3383(19) 20_656 ?
Ca3 Bi2 3.3383(19) 23_666 ?
Ca3 Bi3 3.1838(18) 8 ?
Ca3 Bi3 3.1838(18) 3_545 ?
Ca4 Ca4 4.177(4) 8 ?
Ca4 Bi1 3.222(2) 20_656 ?
Ca4 Bi2 3.2387(19) . ?
Ca4 Bi2 3.520(2) 20_656 ?
Ca4 Bi3 3.790(2) . ?
Ca4 Bi3 3.3167(18) 8 ?
Ca4 Bi3 3.2857(17) 5 ?
Al1 Bi2 2.8157(4) 3_545 ?
Al1 Bi2 2.8157(4) 18_556 ?
Al1 Bi2 2.8157(4) 25 ?
Al1 Bi2 2.8157(4) 12_454 ?
Bi1 Bi4 3.3345(5) . ?
